data_8105635
loop_
_publ_author_name
'Ha, Kwang'

_publ_section_title
;
 The crystal structure of trans-dichlorido-bis(pyridine-2-carboxylato-\k2
 N,O)platinum(IV), C12H8Cl2N2O4Pt
;
_journal_issue 2
_journal_name_full 'Zeitschrift f\"ur Kristallographie - New Crystal Structures'
_journal_page_first 333
_journal_page_last 334
_journal_paper_doi 10.1515/ncrs-2018-0396
_journal_volume 234
_journal_year 2019
_chemical_formula_moiety 'C12 H8 Cl2 N2 O4 Pt'
_chemical_formula_sum 'C12 H8 Cl2 N2 O4 Pt'
_chemical_formula_weight 510.19
_chemical_name_systematic
;
<i>trans</i>-dichloridobis(pyridine-2-carboxylato-\k^2^<i>N,O</i>)platinum(IV) 
;
_space_group_crystal_system triclinic
_space_group_IT_number 2
_space_group_name_Hall '-P 1'
_space_group_name_H-M_alt 'P -1'
_atom_sites_solution_hydrogens geom
_atom_sites_solution_primary direct
_atom_sites_solution_secondary difmap
_audit_creation_method SHELXL-2014/7
_cell_angle_alpha 83.8311(19)
_cell_angle_beta 88.1577(16)
_cell_angle_gamma 86.8053(17)
_cell_formula_units_Z 2
_cell_length_a 6.6940(3)
_cell_length_b 9.5552(6)
_cell_length_c 10.7954(6)
_cell_measurement_reflns_used 9940
_cell_measurement_temperature 223(2)
_cell_measurement_theta_max 26.11
_cell_measurement_theta_min 2.71
_cell_volume 685.20(7)
_computing_cell_refinement 'Bruker SAINT [1]'
_computing_data_collection 'Bruker APEX2 [1]'
_computing_data_reduction 'Bruker SAINT [1]'
_computing_molecular_graphics 'ORTEP-III [3]'
_computing_publication_material 'SHELXL-2014/7 [2]'
_computing_structure_refinement 'SHELXL-2014/7 [2]'
_computing_structure_solution 'SHELXL-2014/7 [2]'
_diffrn_ambient_temperature 223(2)
_diffrn_measured_fraction_theta_full 0.997
_diffrn_measured_fraction_theta_max 0.996
_diffrn_measurement_device_type 'PHOTON 100 CMOS detector'
_diffrn_measurement_method '\f and \w scans'
_diffrn_radiation_type MoK\a
_diffrn_radiation_wavelength 0.71073
_diffrn_reflns_av_R_equivalents 0.0772
_diffrn_reflns_av_unetI/netI 0.0399
_diffrn_reflns_Laue_measured_fraction_full 0.997
_diffrn_reflns_Laue_measured_fraction_max 0.996
_diffrn_reflns_limit_h_max 8
_diffrn_reflns_limit_h_min -7
_diffrn_reflns_limit_k_max 11
_diffrn_reflns_limit_k_min -11
_diffrn_reflns_limit_l_max 13
_diffrn_reflns_limit_l_min -13
_diffrn_reflns_number 23783
_diffrn_reflns_point_group_measured_fraction_full 0.997
_diffrn_reflns_point_group_measured_fraction_max 0.996
_diffrn_reflns_theta_full 25.242
_diffrn_reflns_theta_max 26.136
_diffrn_reflns_theta_min 2.147
_diffrn_source 'sealed tube'
_exptl_absorpt_coefficient_mu 10.645
_exptl_absorpt_correction_T_max 0.7453
_exptl_absorpt_correction_T_min 0.3917
_exptl_absorpt_correction_type multi-scan
_exptl_absorpt_process_details 'SADABS (Bruker, 2016) [1]'
_exptl_crystal_colour yellow
_exptl_crystal_density_diffrn 2.473
_exptl_crystal_description block
_exptl_crystal_F_000 476
_exptl_crystal_size_max 0.18
_exptl_crystal_size_mid 0.14
_exptl_crystal_size_min 0.08
_refine_diff_density_max 1.492
_refine_diff_density_min -1.014
_refine_diff_density_rms 0.162
_refine_ls_extinction_coef .
_refine_ls_extinction_method none
_refine_ls_goodness_of_fit_ref 1.091
_refine_ls_hydrogen_treatment constr
_refine_ls_matrix_type full
_refine_ls_number_parameters 193
_refine_ls_number_reflns 2719
_refine_ls_number_restraints 0
_refine_ls_restrained_S_all 1.091
_refine_ls_R_factor_all 0.0392
_refine_ls_R_factor_gt 0.0244
_refine_ls_shift/su_max 0.000
_refine_ls_shift/su_mean 0.000
_refine_ls_structure_factor_coef Fsqd
_refine_ls_weighting_details 'w=1/[\s^2^(Fo^2^)+(0.0099P)^2^+1.8238P] where P=(Fo^2^+2Fc^2^)/3'
_refine_ls_weighting_scheme calc
_refine_ls_wR_factor_gt 0.0538
_refine_ls_wR_factor_ref 0.0601
_reflns_Friedel_coverage 0.000
_reflns_Friedel_fraction_full .
_reflns_Friedel_fraction_max .
_reflns_number_gt 2058
_reflns_number_total 2719
_reflns_threshold_expression 'I > 2\s(I)'
_cod_data_source_file suppl_ncrs-2018-0396_suppl.cif
_cod_data_source_block PtCl2(pic)2
_cod_depositor_comments
;
The following automatic conversions were performed:

data item '_exptl_absorpt_correction_type' value 'Multi-scan' was
changed to 'multi-scan' in accordance with the built-in table derived
from the CIF Core dictionary named 'cif_core.dic' version 2.4.5 last
updated on 2014-11-21.

Automatic conversion script
Id: cif_fix_values 8738 2021-04-28 16:35:53Z antanas 
;
_cod_database_code 8105635
_shelx_space_group_comment
;
The symmetry employed for this shelxl refinement is uniquely defined
by the following loop, which should always be used as a source of
symmetry information in preference to the above space-group names.
They are only intended as comments.
;
_shelx_estimated_absorpt_t_min 0.250
_shelx_estimated_absorpt_t_max 0.483

loop_
_space_group_symop_operation_xyz
'x, y, z'
'-x, -y, -z'

loop_
_atom_site_label
_atom_site_type_symbol
_atom_site_fract_x
_atom_site_fract_y
_atom_site_fract_z
_atom_site_U_iso_or_equiv
_atom_site_adp_type
_atom_site_occupancy
_atom_site_site_symmetry_order
_atom_site_calc_flag
_atom_site_refinement_flags_posn
_atom_site_refinement_flags_adp
_atom_site_refinement_flags_occupancy
_atom_site_disorder_assembly
_atom_site_disorder_group
Pt1 Pt 0.0000 0.0000 1.0000 0.01617(9) Uani 1 2 d S . P . .
Cl1 Cl 0.1692(2) -0.21830(16) 1.02341(15) 0.0288(3) Uani 1 1 d . . . . .
O1 O -0.1672(5) -0.0657(4) 0.8690(4) 0.0230(9) Uani 1 1 d . . . . .
O2 O -0.1734(6) -0.0815(5) 0.6653(4) 0.0330(11) Uani 1 1 d . . . . .
N1 N 0.1773(6) 0.0537(5) 0.8518(4) 0.0192(10) Uani 1 1 d . . . . .
C1 C 0.3514(8) 0.1175(6) 0.8537(6) 0.0246(13) Uani 1 1 d . . . . .
H1 H 0.3961 0.1437 0.9292 0.029 Uiso 1 1 calc R U . . .
C2 C 0.4650(9) 0.1447(7) 0.7453(6) 0.0270(13) Uani 1 1 d . . . . .
H2 H 0.5847 0.1915 0.7464 0.032 Uiso 1 1 calc R U . . .
C3 C 0.4009(8) 0.1026(6) 0.6359(6) 0.0274(14) Uani 1 1 d . . . . .
H3 H 0.4798 0.1169 0.5625 0.033 Uiso 1 1 calc R U . . .
C4 C 0.2202(8) 0.0390(6) 0.6340(5) 0.0231(13) Uani 1 1 d . . . . .
H4 H 0.1733 0.0121 0.5593 0.028 Uiso 1 1 calc R U . . .
C5 C 0.1105(8) 0.0160(6) 0.7440(5) 0.0190(12) Uani 1 1 d . . . . .
C6 C -0.0886(8) -0.0483(6) 0.7549(5) 0.0200(12) Uani 1 1 d . . . . .
Pt2 Pt 0.0000 0.5000 0.5000 0.01607(9) Uani 1 2 d S . P . .
Cl2 Cl 0.1491(2) 0.71383(16) 0.47479(14) 0.0274(3) Uani 1 1 d . . . . .
O3 O -0.1810(5) 0.5627(4) 0.3587(4) 0.0232(9) Uani 1 1 d . . . . .
O4 O -0.2068(6) 0.5573(5) 0.1543(4) 0.0304(10) Uani 1 1 d . . . . .
N2 N 0.1775(6) 0.4368(5) 0.3608(4) 0.0191(10) Uani 1 1 d . . . . .
C7 C 0.3650(8) 0.3805(6) 0.3742(6) 0.0236(13) Uani 1 1 d . . . . .
H7 H 0.4220 0.3667 0.4533 0.028 Uiso 1 1 calc R U . . .
C8 C 0.4731(9) 0.3431(6) 0.2708(6) 0.0272(14) Uani 1 1 d . . . . .
H8 H 0.6035 0.3023 0.2797 0.033 Uiso 1 1 calc R U . . .
C9 C 0.3901(9) 0.3656(7) 0.1540(6) 0.0322(15) Uani 1 1 d . . . . .
H9 H 0.4634 0.3410 0.0831 0.039 Uiso 1 1 calc R U . . .
C10 C 0.1973(9) 0.4249(6) 0.1438(6) 0.0265(14) Uani 1 1 d . . . . .
H10 H 0.1375 0.4408 0.0656 0.032 Uiso 1 1 calc R U . . .
C11 C 0.0950(8) 0.4599(6) 0.2483(5) 0.0203(12) Uani 1 1 d . . . . .
C12 C -0.1119(8) 0.5309(6) 0.2481(6) 0.0232(13) Uani 1 1 d . . . . .

loop_
_atom_site_aniso_label
_atom_site_aniso_U_11
_atom_site_aniso_U_22
_atom_site_aniso_U_33
_atom_site_aniso_U_23
_atom_site_aniso_U_13
_atom_site_aniso_U_12
Pt1 0.01590(16) 0.02010(18) 0.01278(16) -0.00297(12) 0.00054(11) -0.00158(12)
Cl1 0.0284(8) 0.0245(8) 0.0326(9) -0.0015(6) 0.0002(6) 0.0038(6)
O1 0.023(2) 0.032(2) 0.015(2) -0.0050(18) -0.0006(16) -0.0083(17)
O2 0.033(2) 0.049(3) 0.020(2) -0.013(2) -0.0042(18) -0.009(2)
N1 0.023(2) 0.018(3) 0.017(2) -0.005(2) 0.0035(19) -0.0002(19)
C1 0.019(3) 0.031(3) 0.025(3) -0.001(3) -0.005(2) -0.003(2)
C2 0.023(3) 0.030(4) 0.028(3) -0.002(3) 0.003(2) -0.006(2)
C3 0.026(3) 0.028(3) 0.024(3) 0.009(3) 0.009(2) 0.003(3)
C4 0.029(3) 0.025(3) 0.015(3) -0.001(2) -0.002(2) 0.004(2)
C5 0.020(3) 0.023(3) 0.012(3) 0.001(2) 0.000(2) 0.004(2)
C6 0.023(3) 0.022(3) 0.015(3) -0.001(2) 0.002(2) -0.003(2)
Pt2 0.01587(16) 0.01979(18) 0.01235(16) -0.00168(12) -0.00056(11) 0.00070(12)
Cl2 0.0282(8) 0.0248(8) 0.0294(8) -0.0025(6) 0.0008(6) -0.0041(6)
O3 0.023(2) 0.029(2) 0.017(2) -0.0024(17) -0.0030(16) 0.0055(17)
O4 0.032(2) 0.041(3) 0.017(2) -0.0003(19) -0.0071(18) 0.0027(19)
N2 0.020(2) 0.022(3) 0.016(2) -0.004(2) 0.0028(19) -0.0006(19)
C7 0.020(3) 0.023(3) 0.026(3) 0.002(3) -0.002(2) 0.001(2)
C8 0.022(3) 0.029(3) 0.031(4) -0.007(3) 0.004(3) 0.000(2)
C9 0.034(4) 0.030(4) 0.033(4) -0.010(3) 0.013(3) -0.004(3)
C10 0.034(3) 0.027(3) 0.019(3) -0.004(3) 0.000(3) -0.003(3)
C11 0.022(3) 0.022(3) 0.017(3) 0.002(2) 0.001(2) -0.005(2)
C12 0.023(3) 0.024(3) 0.023(3) -0.005(3) -0.002(2) -0.002(2)

loop_
_atom_type_symbol
_atom_type_description
_atom_type_scat_dispersion_real
_atom_type_scat_dispersion_imag
_atom_type_scat_source
C C 0.0033 0.0016 'International Tables Vol C Tables 4.2.6.8 and 6.1.1.4'
H H 0.0000 0.0000 'International Tables Vol C Tables 4.2.6.8 and 6.1.1.4'
Cl Cl 0.1484 0.1585 'International Tables Vol C Tables 4.2.6.8 and 6.1.1.4'
N N 0.0061 0.0033 'International Tables Vol C Tables 4.2.6.8 and 6.1.1.4'
O O 0.0106 0.0060 'International Tables Vol C Tables 4.2.6.8 and 6.1.1.4'
Pt Pt -1.7033 8.3905 'International Tables Vol C Tables 4.2.6.8 and 6.1.1.4'

loop_
_geom_angle_atom_site_label_1
_geom_angle_atom_site_label_2
_geom_angle_atom_site_label_3
_geom_angle
_geom_angle_site_symmetry_1
_geom_angle_site_symmetry_3
N1 Pt1 N1 180.0 . 2_557
N1 Pt1 O1 81.81(17) . .
N1 Pt1 O1 98.19(17) 2_557 .
N1 Pt1 O1 98.19(17) . 2_557
N1 Pt1 O1 81.81(17) 2_557 2_557
O1 Pt1 O1 180.0 . 2_557
N1 Pt1 Cl1 91.08(13) . 2_557
N1 Pt1 Cl1 88.92(13) 2_557 2_557
O1 Pt1 Cl1 90.17(12) . 2_557
O1 Pt1 Cl1 89.83(12) 2_557 2_557
N1 Pt1 Cl1 88.92(13) . .
N1 Pt1 Cl1 91.08(13) 2_557 .
O1 Pt1 Cl1 89.83(12) . .
O1 Pt1 Cl1 90.17(12) 2_557 .
Cl1 Pt1 Cl1 180.00(4) 2_557 .
C6 O1 Pt1 114.5(3) . .
C1 N1 C5 120.5(5) . .
C1 N1 Pt1 125.8(4) . .
C5 N1 Pt1 113.7(4) . .
N1 C1 C2 120.4(5) . .
N1 C1 H1 119.8 . .
C2 C1 H1 119.8 . .
C3 C2 C1 119.3(6) . .
C3 C2 H2 120.3 . .
C1 C2 H2 120.3 . .
C2 C3 C4 120.0(5) . .
C2 C3 H3 120.0 . .
C4 C3 H3 120.0 . .
C5 C4 C3 118.6(5) . .
C5 C4 H4 120.7 . .
C3 C4 H4 120.7 . .
N1 C5 C4 121.1(5) . .
N1 C5 C6 114.7(5) . .
C4 C5 C6 124.3(5) . .
O2 C6 O1 122.2(5) . .
O2 C6 C5 122.6(5) . .
O1 C6 C5 115.2(5) . .
O3 Pt2 O3 180.0 2_566 .
O3 Pt2 N2 98.22(17) 2_566 .
O3 Pt2 N2 81.78(17) . .
O3 Pt2 N2 81.78(17) 2_566 2_566
O3 Pt2 N2 98.22(17) . 2_566
N2 Pt2 N2 180.0 . 2_566
O3 Pt2 Cl2 89.17(12) 2_566 .
O3 Pt2 Cl2 90.83(12) . .
N2 Pt2 Cl2 88.86(14) . .
N2 Pt2 Cl2 91.14(14) 2_566 .
O3 Pt2 Cl2 90.83(12) 2_566 2_566
O3 Pt2 Cl2 89.17(12) . 2_566
N2 Pt2 Cl2 91.14(14) . 2_566
N2 Pt2 Cl2 88.86(14) 2_566 2_566
Cl2 Pt2 Cl2 180.0 . 2_566
C12 O3 Pt2 114.8(3) . .
C11 N2 C7 121.2(5) . .
C11 N2 Pt2 113.9(4) . .
C7 N2 Pt2 124.9(4) . .
N2 C7 C8 119.4(5) . .
N2 C7 H7 120.3 . .
C8 C7 H7 120.3 . .
C7 C8 C9 120.2(6) . .
C7 C8 H8 119.9 . .
C9 C8 H8 119.9 . .
C10 C9 C8 118.7(6) . .
C10 C9 H9 120.7 . .
C8 C9 H9 120.7 . .
C11 C10 C9 119.3(6) . .
C11 C10 H10 120.3 . .
C9 C10 H10 120.3 . .
N2 C11 C10 121.1(5) . .
N2 C11 C12 114.7(5) . .
C10 C11 C12 124.1(5) . .
O4 C12 O3 122.7(5) . .
O4 C12 C11 122.5(5) . .
O3 C12 C11 114.7(5) . .

loop_
_geom_bond_atom_site_label_1
_geom_bond_atom_site_label_2
_geom_bond_distance
_geom_bond_site_symmetry_2
Pt1 N1 2.000(5) .
Pt1 N1 2.000(5) 2_557
Pt1 O1 2.004(4) .
Pt1 O1 2.004(4) 2_557
Pt1 Cl1 2.3106(15) 2_557
Pt1 Cl1 2.3106(15) .
O1 C6 1.322(7) .
O2 C6 1.216(7) .
N1 C1 1.346(7) .
N1 C5 1.352(7) .
C1 C2 1.384(8) .
C1 H1 0.9400 .
C2 C3 1.377(8) .
C2 H2 0.9400 .
C3 C4 1.385(8) .
C3 H3 0.9400 .
C4 C5 1.380(8) .
C4 H4 0.9400 .
C5 C6 1.494(8) .
Pt2 O3 1.999(4) 2_566
Pt2 O3 1.999(4) .
Pt2 N2 2.009(4) .
Pt2 N2 2.009(4) 2_566
Pt2 Cl2 2.3098(15) .
Pt2 Cl2 2.3099(15) 2_566
O3 C12 1.326(7) .
O4 C12 1.209(7) .
N2 C11 1.342(7) .
N2 C7 1.344(7) .
C7 C8 1.378(8) .
C7 H7 0.9400 .
C8 C9 1.385(9) .
C8 H8 0.9400 .
C9 C10 1.383(8) .
C9 H9 0.9400 .
C10 C11 1.364(8) .
C10 H10 0.9400 .
C11 C12 1.508(8) .

loop_
_geom_hbond_atom_site_label_D
_geom_hbond_atom_site_label_H
_geom_hbond_atom_site_label_A
_geom_hbond_distance_DH
_geom_hbond_distance_HA
_geom_hbond_distance_DA
_geom_hbond_angle_DHA
_geom_hbond_site_symmetry_A
C4 H4 O2 0.94 2.44 3.236(7) 141.8 2_556
C10 H10 O4 0.94 2.40 3.203(7) 142.9 2_565

loop_
_geom_torsion_atom_site_label_1
_geom_torsion_atom_site_label_2
_geom_torsion_atom_site_label_3
_geom_torsion_atom_site_label_4
_geom_torsion
_geom_torsion_site_symmetry_1
_geom_torsion_site_symmetry_2
_geom_torsion_site_symmetry_3
_geom_torsion_site_symmetry_4
C5 N1 C1 C2 -0.3(8) . . . .
Pt1 N1 C1 C2 177.6(4) . . . .
N1 C1 C2 C3 -1.7(9) . . . .
C1 C2 C3 C4 2.7(9) . . . .
C2 C3 C4 C5 -1.7(9) . . . .
C1 N1 C5 C4 1.3(8) . . . .
Pt1 N1 C5 C4 -176.8(4) . . . .
C1 N1 C5 C6 -177.6(5) . . . .
Pt1 N1 C5 C6 4.3(6) . . . .
C3 C4 C5 N1 -0.3(8) . . . .
C3 C4 C5 C6 178.5(5) . . . .
Pt1 O1 C6 O2 -179.1(5) . . . .
Pt1 O1 C6 C5 0.4(6) . . . .
N1 C5 C6 O2 176.3(5) . . . .
C4 C5 C6 O2 -2.5(9) . . . .
N1 C5 C6 O1 -3.2(7) . . . .
C4 C5 C6 O1 178.0(5) . . . .
C11 N2 C7 C8 -1.3(8) . . . .
Pt2 N2 C7 C8 -179.0(4) . . . .
N2 C7 C8 C9 1.0(9) . . . .
C7 C8 C9 C10 -0.5(9) . . . .
C8 C9 C10 C11 0.2(9) . . . .
C7 N2 C11 C10 1.1(9) . . . .
Pt2 N2 C11 C10 179.0(4) . . . .
C7 N2 C11 C12 -176.8(5) . . . .
Pt2 N2 C11 C12 1.2(6) . . . .
C9 C10 C11 N2 -0.5(9) . . . .
C9 C10 C11 C12 177.1(6) . . . .
Pt2 O3 C12 O4 177.3(5) . . . .
Pt2 O3 C12 C11 -2.9(6) . . . .
N2 C11 C12 O4 -179.1(6) . . . .
C10 C11 C12 O4 3.1(10) . . . .
N2 C11 C12 O3 1.2(8) . . . .
C10 C11 C12 O3 -176.6(5) . . . .
